data_7024663
loop_
_publ_author_name
'Joy, Sucheta'
'Pal, Prabir'
'Mahato, Mrityunjoy'
'Talapatra, G. B.'
'Goswami, Sreebrata'

_publ_section_title
;
 Tailor made synthesis of amphiphilic azoaromatics via regioselective C-N
 bond fusion. Comparative studies of surface properties of the two
 positional isomers and cobalt complexes.
;
_journal_issue 11
_journal_name_full 'Dalton transactions (Cambridge, England : 2003)'
_journal_page_first 2775
_journal_page_last 2784
_journal_paper_doi 10.1039/b919871g
_journal_volume 39
_journal_year 2010
_chemical_formula_moiety 'C47 H53 Co N8, Cl O4'
_chemical_formula_sum 'C47 H53 Cl Co N8 O4'
_chemical_formula_weight 888.35
_chemical_name_systematic
;
?
;
_space_group_IT_number 2
_symmetry_cell_setting triclinic
_symmetry_space_group_name_Hall '-P 1'
_symmetry_space_group_name_H-M 'P -1'
_atom_sites_solution_hydrogens geom
_atom_sites_solution_primary direct
_atom_sites_solution_secondary difmap
_audit_creation_method SHELXL-97
_cell_angle_alpha 79.300(6)
_cell_angle_beta 85.997(6)
_cell_angle_gamma 85.014(6)
_cell_formula_units_Z 2
_cell_length_a 8.636(2)
_cell_length_b 10.519(3)
_cell_length_c 24.613(6)
_cell_measurement_reflns_used 9321
_cell_measurement_temperature 100(2)
_cell_measurement_theta_max 17.8
_cell_measurement_theta_min 0.8
_cell_volume 2185.4(10)
_computing_cell_refinement 'Bruker SMART'
_computing_data_collection 'Bruker SMART'
_computing_data_reduction 'Bruker SAINT'
_computing_molecular_graphics 'BRUKER SHELXLTL'
_computing_publication_material 'MERCURY 1.4'
_computing_structure_refinement 'SHELXL-97 (Sheldrick, 1997)'
_computing_structure_solution 'SHELXS-97 (Sheldrick, 1990)'
_diffrn_ambient_temperature 100(2)
_diffrn_measured_fraction_theta_full 0.995
_diffrn_measured_fraction_theta_max 0.995
_diffrn_measurement_device_type 'CCD area detector'
_diffrn_measurement_method 'phi and omega scans'
_diffrn_radiation_monochromator graphite
_diffrn_radiation_source 'fine-focus sealed tube'
_diffrn_radiation_type MoK\a
_diffrn_radiation_wavelength 0.71073
_diffrn_reflns_av_R_equivalents 0.0801
_diffrn_reflns_av_sigmaI/netI 0.0792
_diffrn_reflns_limit_h_max 7
_diffrn_reflns_limit_h_min -7
_diffrn_reflns_limit_k_max 8
_diffrn_reflns_limit_k_min -9
_diffrn_reflns_limit_l_max 21
_diffrn_reflns_limit_l_min -21
_diffrn_reflns_number 9321
_diffrn_reflns_theta_full 17.78
_diffrn_reflns_theta_max 17.78
_diffrn_reflns_theta_min 0.84
_exptl_absorpt_coefficient_mu 0.508
_exptl_absorpt_correction_T_max 0.9141
_exptl_absorpt_correction_T_min 0.8544
_exptl_absorpt_correction_type multi-scan
_exptl_absorpt_process_details SADABS
_exptl_crystal_colour Green
_exptl_crystal_density_diffrn 1.350
_exptl_crystal_density_method 'not measured'
_exptl_crystal_description Plate
_exptl_crystal_F_000 934
_exptl_crystal_size_max 0.32
_exptl_crystal_size_mid 0.24
_exptl_crystal_size_min 0.18
_refine_diff_density_max 0.623
_refine_diff_density_min -0.397
_refine_diff_density_rms 0.111
_refine_ls_extinction_method none
_refine_ls_goodness_of_fit_ref 1.092
_refine_ls_hydrogen_treatment constr
_refine_ls_matrix_type full
_refine_ls_number_parameters 475
_refine_ls_number_reflns 2895
_refine_ls_number_restraints 0
_refine_ls_restrained_S_all 1.092
_refine_ls_R_factor_all 0.0937
_refine_ls_R_factor_gt 0.0554
_refine_ls_shift/su_max 0.000
_refine_ls_shift/su_mean 0.000
_refine_ls_structure_factor_coef Fsqd
_refine_ls_weighting_details 'calc w=1/[\s^2^(Fo^2^)+(0.0907P)^2^+3.5271P] where P=(Fo^2^+2Fc^2^)/3'
_refine_ls_weighting_scheme calc
_refine_ls_wR_factor_gt 0.1371
_refine_ls_wR_factor_ref 0.1682
_reflns_number_gt 2045
_reflns_number_total 2895
_reflns_threshold_expression >2sigma(I)
_cod_data_source_file b919871g.txt
_cod_data_source_block '[Co(L1)(L5)]ClO4'
_cod_depositor_comments
;
The following automatic conversions were performed:

'_symmetry_cell_setting' value 'Triclinic' changed to 'triclinic'
according to /home/saulius/struct/CIF-dictionaries/cif_core.dic
dictionary named 'cif_core.dic' version 2.4.2 from
2011-04-26.

'_exptl_absorpt_correction_type' value 'Multi-Scan'
changed to 'multi-scan' according to
/home/saulius/struct/CIF-dictionaries/cif_core.dic dictionary named
'cif_core.dic' version 2.4.2 from 2011-04-26.

Automatic conversion script
Id: cif_fix_values 1891 2012-01-12 08:04:46Z andrius 
;
_cod_original_sg_symbol_H-M P-1
_cod_database_code 7024663

loop_
_symmetry_equiv_pos_as_xyz
'x, y, z'
'-x, -y, -z'

loop_
_atom_site_label
_atom_site_type_symbol
_atom_site_fract_x
_atom_site_fract_y
_atom_site_fract_z
_atom_site_U_iso_or_equiv
_atom_site_adp_type
_atom_site_occupancy
_atom_site_symmetry_multiplicity
_atom_site_calc_flag
_atom_site_refinement_flags
Co1 Co -0.01906(15) 0.63771(13) 0.66244(6) 0.0216(6) Uani 1 1 d .
Cl1 Cl -0.3829(3) 0.2490(3) 0.57596(12) 0.0280(9) Uani 1 1 d .
N4 N 0.0554(8) 0.5255(8) 0.6107(3) 0.017(2) Uiso 1 1 d .
O1 O -0.3049(7) 0.2349(6) 0.5232(3) 0.0314(19) Uani 1 1 d .
N5 N -0.1818(9) 0.7128(7) 0.6141(3) 0.021(2) Uiso 1 1 d .
N8 N 0.1741(9) 0.6002(8) 0.6997(3) 0.017(2) Uiso 1 1 d .
C25 C 0.4067(12) 0.7090(11) 0.7112(4) 0.023(3) Uani 1 1 d .
H25 H 0.4521 0.6371 0.7342 0.028 Uiso 1 1 calc R
C24 C 0.2614(12) 0.7026(9) 0.6880(4) 0.020(3) Uani 1 1 d .
O3 O -0.3829(8) 0.3837(6) 0.5824(3) 0.039(2) Uani 1 1 d .
C33 C 0.2502(11) 0.2919(10) 0.7979(4) 0.031(3) Uani 1 1 d .
H33 H 0.2155 0.2529 0.8331 0.038 Uiso 1 1 calc R
O2 O -0.3020(7) 0.1656(6) 0.6197(3) 0.0298(19) Uani 1 1 d .
O4 O -0.5411(8) 0.2145(6) 0.5767(3) 0.0347(19) Uani 1 1 d .
C29 C 0.2378(11) 0.4743(9) 0.7233(4) 0.017(3) Uiso 1 1 d .
C30 C 0.3493(11) 0.4069(11) 0.6928(4) 0.023(3) Uani 1 1 d .
H30 H 0.3818 0.4451 0.6571 0.028 Uiso 1 1 calc R
C34 C 0.1869(11) 0.4163(10) 0.7758(4) 0.022(3) Uiso 1 1 d .
H34 H 0.1118 0.4593 0.7962 0.026 Uiso 1 1 calc R
C16 C 0.1868(11) 0.4595(10) 0.5309(4) 0.025(3) Uiso 1 1 d .
H16 H 0.2517 0.4784 0.4991 0.030 Uiso 1 1 calc R
N1 N -0.1190(9) 0.7070(8) 0.7245(4) 0.021(2) Uani 1 1 d .
C12 C -0.2018(13) 0.4934(12) 0.7433(5) 0.019(3) Uani 1 1 d .
C17 C 0.1453(11) 0.5508(9) 0.5645(4) 0.022(3) Uiso 1 1 d .
H17 H 0.1818 0.6329 0.5542 0.027 Uiso 1 1 calc R
C15 C 0.1273(11) 0.3387(9) 0.5467(4) 0.025(3) Uani 1 1 d .
H15 H 0.1518 0.2756 0.5250 0.030 Uiso 1 1 calc R
C7 C -0.1946(12) 0.6172(13) 0.7596(5) 0.020(3) Uani 1 1 d .
C19 C -0.2487(12) 0.9036(10) 0.5487(4) 0.029(3) Uani 1 1 d .
H19 H -0.2275 0.9867 0.5307 0.035 Uiso 1 1 calc R
C22 C -0.3112(11) 0.6627(10) 0.6040(4) 0.026(3) Uiso 1 1 d .
H22 H -0.3323 0.5805 0.6230 0.031 Uiso 1 1 calc R
C8 C -0.2765(14) 0.6345(11) 0.8098(6) 0.029(3) Uani 1 1 d .
H8 H -0.2736 0.7122 0.8224 0.035 Uiso 1 1 calc R
N6 N -0.0088(10) 0.8794(8) 0.5947(3) 0.025(2) Uani 1 1 d .
C18 C -0.1476(13) 0.8322(10) 0.5852(4) 0.027(3) Uiso 1 1 d .
C21 C -0.4137(11) 0.7273(9) 0.5670(4) 0.024(3) Uani 1 1 d .
H21 H -0.5025 0.6894 0.5607 0.029 Uiso 1 1 calc R
C11 C -0.2906(14) 0.3984(11) 0.7740(6) 0.032(3) Uani 1 1 d .
H11 H -0.2948 0.3199 0.7621 0.039 Uiso 1 1 calc R
C26 C 0.4769(12) 0.8210(13) 0.6993(4) 0.026(3) Uani 1 1 d .
H26 H 0.5688 0.8256 0.7162 0.031 Uiso 1 1 calc R
C10 C -0.3710(13) 0.4192(12) 0.8212(6) 0.040(3) Uani 1 1 d .
H10 H -0.4329 0.3568 0.8413 0.047 Uiso 1 1 calc R
C9 C -0.3589(13) 0.5392(15) 0.8396(5) 0.041(3) Uani 1 1 d .
H9 H -0.4093 0.5520 0.8730 0.050 Uiso 1 1 calc R
C35 C 0.4357(12) 0.0900(10) 0.7912(5) 0.036(3) Uani 1 1 d .
H35A H 0.3735 0.0268 0.7808 0.043 Uiso 1 1 calc R
H35B H 0.5385 0.0802 0.7732 0.043 Uiso 1 1 calc R
C20 C -0.3838(13) 0.8500(11) 0.5388(4) 0.031(3) Uiso 1 1 d .
H20 H -0.4530 0.8961 0.5137 0.037 Uiso 1 1 calc R
C32 C 0.3633(12) 0.2245(11) 0.7689(5) 0.029(3) Uiso 1 1 d .
C2 C -0.1410(11) 0.9444(10) 0.7136(4) 0.025(3) Uani 1 1 d .
H2 H -0.2054 0.9490 0.6845 0.030 Uiso 1 1 calc R
C6 C 0.0147(11) 0.8178(11) 0.7844(4) 0.032(3) Uani 1 1 d .
H6 H 0.0559 0.7379 0.8026 0.039 Uiso 1 1 calc R
C1 C -0.0841(12) 0.8247(11) 0.7419(4) 0.022(3) Uiso 1 1 d .
C31 C 0.4114(12) 0.2835(11) 0.7155(5) 0.031(3) Uani 1 1 d .
H31 H 0.4856 0.2400 0.6949 0.037 Uiso 1 1 calc R
C37 C 0.5387(13) -0.0697(10) 0.8722(5) 0.041(3) Uani 1 1 d .
H37A H 0.4908 -0.1378 0.8592 0.049 Uiso 1 1 calc R
H37B H 0.6447 -0.0676 0.8564 0.049 Uiso 1 1 calc R
C5 C 0.0516(12) 0.9327(12) 0.7995(4) 0.042(3) Uani 1 1 d .
H5 H 0.1159 0.9290 0.8286 0.051 Uiso 1 1 calc R
C36 C 0.4510(14) 0.0583(10) 0.8519(5) 0.047(4) Uani 1 1 d .
H36A H 0.3475 0.0580 0.8700 0.057 Uiso 1 1 calc R
H36B H 0.5033 0.1265 0.8631 0.057 Uiso 1 1 calc R
C38 C 0.5421(17) -0.1021(11) 0.9342(6) 0.076(5) Uani 1 1 d .
H38A H 0.4356 -0.1050 0.9495 0.091 Uiso 1 1 calc R
H38B H 0.5867 -0.0318 0.9468 0.091 Uiso 1 1 calc R
N3 N -0.0948(9) 0.3830(9) 0.6742(4) 0.020(2) Uani 1 1 d .
C13 C -0.0020(12) 0.4048(9) 0.6261(5) 0.017(3) Uani 1 1 d .
C14 C 0.0342(12) 0.3114(10) 0.5934(4) 0.027(3) Uiso 1 1 d .
H14 H -0.0050 0.2302 0.6035 0.032 Uiso 1 1 calc R
C4 C -0.0061(13) 1.0513(12) 0.7717(5) 0.040(3) Uiso 1 1 d .
H4 H 0.0197 1.1273 0.7819 0.048 Uiso 1 1 calc R
C39 C 0.6312(16) -0.2276(12) 0.9579(6) 0.067(4) Uani 1 1 d .
H39A H 0.7402 -0.2222 0.9459 0.081 Uiso 1 1 calc R
H39B H 0.5932 -0.2977 0.9431 0.081 Uiso 1 1 calc R
C3 C -0.1012(12) 1.0573(11) 0.7292(4) 0.033(3) Uani 1 1 d .
H3 H -0.1398 1.1376 0.7104 0.040 Uiso 1 1 calc R
C40 C 0.618(2) -0.2606(14) 1.0216(7) 0.110(6) Uani 1 1 d .
H40A H 0.5098 -0.2767 1.0323 0.131 Uiso 1 1 calc R
H40B H 0.6380 -0.1832 1.0352 0.131 Uiso 1 1 calc R
C28 C 0.2814(13) 0.9294(9) 0.6381(4) 0.025(3) Uani 1 1 d .
H28 H 0.2407 1.0012 0.6139 0.030 Uiso 1 1 calc R
C27 C 0.4186(14) 0.9323(11) 0.6626(5) 0.029(3) Uani 1 1 d .
H27 H 0.4730 1.0067 0.6552 0.035 Uiso 1 1 calc R
C43 C 0.779(2) -0.6239(18) 1.0784(8) 0.136(8) Uani 1 1 d .
H43A H 0.7447 -0.6205 1.1166 0.163 Uiso 1 1 calc R
H43B H 0.7451 -0.7025 1.0693 0.163 Uiso 1 1 calc R
C42 C 0.6985(19) -0.492(2) 1.0359(7) 0.122(7) Uani 1 1 d .
H42A H 0.7451 -0.4892 0.9987 0.147 Uiso 1 1 calc R
H42B H 0.5879 -0.5006 1.0347 0.147 Uiso 1 1 calc R
C41 C 0.721(2) -0.3770(19) 1.0541(8) 0.124(8) Uani 1 1 d .
H41A H 0.8301 -0.3593 1.0482 0.149 Uiso 1 1 calc R
H41B H 0.6938 -0.3864 1.0935 0.149 Uiso 1 1 calc R
N2 N -0.1139(9) 0.4870(9) 0.6955(4) 0.016(2) Uani 1 1 d .
N7 N 0.0672(9) 0.7947(8) 0.6298(3) 0.017(2) Uani 1 1 d .
C23 C 0.2041(12) 0.8142(10) 0.6508(4) 0.019(3) Uiso 1 1 d .
C44 C 0.939(2) -0.6254(19) 1.0725(7) 0.138(7) Uani 1 1 d .
H44A H 0.9836 -0.7003 1.0963 0.208 Uiso 1 1 calc R
H44B H 0.9717 -0.5483 1.0823 0.208 Uiso 1 1 calc R
H44C H 0.9719 -0.6287 1.0347 0.208 Uiso 1 1 calc R
C46 C -0.015(3) 0.1015(19) 0.9270(6) 0.152(9) Uani 1 1 d .
H46A H -0.0254 0.0313 0.9072 0.182 Uiso 1 1 calc R
H46B H 0.0906 0.1278 0.9206 0.182 Uiso 1 1 calc R
C48 C -0.054(2) 0.0605(17) 0.9875(9) 0.152(8) Uani 1 1 d .
H48A H -0.1617 0.0395 0.9931 0.182 Uiso 1 1 calc R
H48B H -0.0415 0.1315 1.0065 0.182 Uiso 1 1 calc R
C45 C -0.136(2) 0.219(2) 0.9078(8) 0.189(11) Uani 1 1 d .
H45A H -0.1173 0.2516 0.8690 0.284 Uiso 1 1 calc R
H45B H -0.1251 0.2870 0.9283 0.284 Uiso 1 1 calc R
H45C H -0.2397 0.1913 0.9144 0.284 Uiso 1 1 calc R

loop_
_atom_site_aniso_label
_atom_site_aniso_U_11
_atom_site_aniso_U_22
_atom_site_aniso_U_33
_atom_site_aniso_U_23
_atom_site_aniso_U_13
_atom_site_aniso_U_12
Co1 0.0185(9) 0.0140(10) 0.0350(10) -0.0108(7) 0.0019(7) -0.0058(7)
Cl1 0.024(2) 0.024(2) 0.038(2) -0.0106(17) 0.0020(18) -0.0066(16)
O1 0.035(5) 0.031(5) 0.030(5) -0.011(4) 0.012(4) -0.009(4)
C25 0.014(8) 0.008(8) 0.049(8) -0.012(6) 0.001(6) 0.002(6)
C24 0.016(8) 0.015(7) 0.029(7) -0.008(6) 0.010(6) -0.008(6)
O3 0.059(5) 0.010(5) 0.049(5) -0.013(4) 0.012(4) -0.009(4)
C33 0.026(7) 0.039(8) 0.032(7) -0.010(6) 0.003(6) -0.013(6)
O2 0.024(4) 0.031(5) 0.032(5) 0.006(4) -0.012(4) -0.004(4)
O4 0.026(5) 0.030(5) 0.049(5) -0.006(4) -0.010(4) -0.001(4)
C30 0.026(7) 0.030(8) 0.018(7) -0.011(6) 0.006(6) -0.012(6)
N1 0.016(5) 0.018(6) 0.031(6) -0.012(5) 0.014(5) -0.008(5)
C12 0.015(7) 0.017(10) 0.026(9) -0.008(8) 0.002(7) -0.007(7)
C15 0.034(7) 0.016(7) 0.029(7) -0.017(6) -0.006(6) 0.001(6)
C7 0.007(7) 0.035(11) 0.023(10) -0.017(8) 0.003(7) 0.002(7)
C19 0.042(8) 0.017(7) 0.032(7) -0.013(6) 0.005(6) -0.009(6)
C8 0.035(8) 0.016(8) 0.040(9) -0.014(7) 0.007(7) -0.016(7)
N6 0.028(6) 0.019(6) 0.029(6) -0.008(5) -0.008(5) 0.008(5)
C21 0.023(7) 0.023(7) 0.033(7) -0.023(6) 0.000(6) -0.007(6)
C11 0.027(8) 0.028(9) 0.044(9) -0.014(8) 0.009(7) -0.010(8)
C26 0.018(7) 0.023(8) 0.042(8) -0.019(7) 0.010(6) -0.007(8)
C10 0.034(8) 0.042(11) 0.047(10) -0.017(8) 0.024(8) -0.026(7)
C9 0.039(8) 0.052(10) 0.037(8) -0.017(9) 0.014(7) -0.014(8)
C35 0.041(8) 0.026(8) 0.043(9) -0.016(7) 0.001(6) 0.004(6)
C2 0.030(7) 0.021(8) 0.025(7) -0.007(6) 0.006(5) -0.005(6)
C6 0.027(7) 0.026(8) 0.046(8) -0.007(7) -0.007(6) -0.004(6)
C31 0.028(7) 0.019(8) 0.052(9) -0.022(7) -0.015(6) 0.008(6)
C37 0.054(9) 0.011(8) 0.054(10) -0.002(7) -0.015(7) 0.019(7)
C5 0.036(8) 0.051(10) 0.048(8) -0.025(8) -0.008(6) -0.017(7)
C36 0.059(9) 0.027(9) 0.060(10) -0.020(7) -0.017(7) 0.008(7)
C38 0.122(13) 0.029(9) 0.080(12) -0.019(8) -0.057(10) 0.038(9)
N3 0.024(6) 0.011(6) 0.028(7) -0.009(6) 0.002(5) -0.001(5)
C13 0.023(7) 0.008(7) 0.021(7) -0.006(6) -0.001(6) -0.002(5)
C39 0.080(11) 0.056(11) 0.061(11) -0.007(8) -0.015(8) 0.021(9)
C3 0.035(8) 0.014(8) 0.051(9) -0.011(6) 0.009(7) -0.004(6)
C40 0.148(16) 0.063(11) 0.117(17) -0.018(11) -0.069(13) 0.050(12)
C28 0.026(8) 0.005(7) 0.042(8) -0.003(6) 0.012(7) -0.006(6)
C27 0.024(9) 0.013(9) 0.051(8) -0.008(7) 0.006(7) -0.011(7)
C43 0.076(14) 0.156(18) 0.139(17) 0.060(14) -0.026(13) 0.022(13)
C42 0.078(13) 0.19(2) 0.097(14) -0.045(16) 0.004(10) 0.011(14)
C41 0.111(16) 0.129(17) 0.161(19) -0.104(17) -0.010(14) -0.008(14)
N2 0.012(6) 0.007(7) 0.030(7) -0.003(6) 0.003(5) -0.005(5)
N7 0.018(6) 0.010(5) 0.025(6) -0.009(5) 0.001(5) -0.002(5)
C44 0.113(17) 0.18(2) 0.096(14) 0.013(13) 0.009(13) 0.043(15)
C46 0.25(3) 0.17(2) 0.022(10) 0.009(11) 0.035(13) -0.031(19)
C48 0.099(16) 0.138(19) 0.22(3) -0.048(19) 0.017(16) 0.026(12)
C45 0.118(17) 0.25(3) 0.15(2) 0.053(18) -0.025(15) 0.073(18)

loop_
_atom_type_symbol
_atom_type_description
_atom_type_scat_dispersion_real
_atom_type_scat_dispersion_imag
_atom_type_scat_source
C C 0.0033 0.0016 'International Tables Vol C Tables 4.2.6.8 and 6.1.1.4'
H H 0.0000 0.0000 'International Tables Vol C Tables 4.2.6.8 and 6.1.1.4'
Cl Cl 0.1484 0.1585 'International Tables Vol C Tables 4.2.6.8 and 6.1.1.4'
Co Co 0.3494 0.9721 'International Tables Vol C Tables 4.2.6.8 and 6.1.1.4'
N N 0.0061 0.0033 'International Tables Vol C Tables 4.2.6.8 and 6.1.1.4'
O O 0.0106 0.0060 'International Tables Vol C Tables 4.2.6.8 and 6.1.1.4'

loop_
_geom_angle_atom_site_label_1
_geom_angle_atom_site_label_2
_geom_angle_atom_site_label_3
_geom_angle
_geom_angle_site_symmetry_1
_geom_angle_site_symmetry_3
N2 Co1 N7 177.1(4) . .
N2 Co1 N5 97.6(3) . .
N7 Co1 N5 80.6(4) . .
N2 Co1 N1 83.9(4) . .
N7 Co1 N1 94.0(4) . .
N5 Co1 N1 92.9(3) . .
N2 Co1 N4 80.3(4) . .
N7 Co1 N4 101.8(3) . .
N5 Co1 N4 89.8(3) . .
N1 Co1 N4 164.1(4) . .
N2 Co1 N8 97.7(3) . .
N7 Co1 N8 84.3(4) . .
N5 Co1 N8 164.6(3) . .
N1 Co1 N8 90.9(3) . .
N4 Co1 N8 90.6(3) . .
O2 Cl1 O4 110.1(4) . .
O2 Cl1 O1 109.3(4) . .
O4 Cl1 O1 109.1(4) . .
O2 Cl1 O3 110.2(4) . .
O4 Cl1 O3 109.5(4) . .
O1 Cl1 O3 108.6(4) . .
C17 N4 C13 119.4(9) . .
C17 N4 Co1 129.5(7) . .
C13 N4 Co1 111.0(6) . .
C22 N5 C18 119.2(9) . .
C22 N5 Co1 129.6(7) . .
C18 N5 Co1 111.2(7) . .
C24 N8 C29 121.8(8) . .
C24 N8 Co1 110.7(6) . .
C29 N8 Co1 125.5(6) . .
C26 C25 C24 118.7(9) . .
C26 C25 H25 120.6 . .
C24 C25 H25 120.6 . .
N8 C24 C23 118.1(9) . .
N8 C24 C25 124.6(9) . .
C23 C24 C25 117.2(9) . .
C32 C33 C34 122.3(10) . .
C32 C33 H33 118.8 . .
C34 C33 H33 118.8 . .
C34 C29 C30 119.7(9) . .
C34 C29 N8 120.2(9) . .
C30 C29 N8 120.1(9) . .
C31 C30 C29 120.5(9) . .
C31 C30 H30 119.8 . .
C29 C30 H30 119.8 . .
C29 C34 C33 119.0(9) . .
C29 C34 H34 120.5 . .
C33 C34 H34 120.5 . .
C17 C16 C15 117.2(9) . .
C17 C16 H16 121.4 . .
C15 C16 H16 121.4 . .
C7 N1 C1 120.1(8) . .
C7 N1 Co1 111.6(7) . .
C1 N1 Co1 125.9(7) . .
N2 C12 C11 127.5(11) . .
N2 C12 C7 110.9(11) . .
C11 C12 C7 121.5(12) . .
N4 C17 C16 122.6(9) . .
N4 C17 H17 118.7 . .
C16 C17 H17 118.7 . .
C14 C15 C16 121.1(9) . .
C14 C15 H15 119.5 . .
C16 C15 H15 119.5 . .
N1 C7 C8 126.3(11) . .
N1 C7 C12 117.1(11) . .
C8 C7 C12 116.5(11) . .
C18 C19 C20 119.0(10) . .
C18 C19 H19 120.5 . .
C20 C19 H19 120.5 . .
N5 C22 C21 122.5(9) . .
N5 C22 H22 118.7 . .
C21 C22 H22 118.7 . .
C9 C8 C7 120.7(10) . .
C9 C8 H8 119.6 . .
C7 C8 H8 119.6 . .
N7 N6 C18 109.8(8) . .
N5 C18 C19 120.9(10) . .
N5 C18 N6 117.9(10) . .
C19 C18 N6 121.1(10) . .
C22 C21 C20 119.1(10) . .
C22 C21 H21 120.4 . .
C20 C21 H21 120.4 . .
C10 C11 C12 120.5(10) . .
C10 C11 H11 119.8 . .
C12 C11 H11 119.8 . .
C25 C26 C27 123.8(10) . .
C25 C26 H26 118.1 . .
C27 C26 H26 118.1 . .
C11 C10 C9 118.7(10) . .
C11 C10 H10 120.6 . .
C9 C10 H10 120.6 . .
C8 C9 C10 121.9(10) . .
C8 C9 H9 119.0 . .
C10 C9 H9 119.0 . .
C36 C35 C32 115.9(9) . .
C36 C35 H35A 108.3 . .
C32 C35 H35A 108.3 . .
C36 C35 H35B 108.3 . .
C32 C35 H35B 108.3 . .
H35A C35 H35B 107.4 . .
C21 C20 C19 119.1(10) . .
C21 C20 H20 120.4 . .
C19 C20 H20 120.4 . .
C33 C32 C31 118.0(10) . .
C33 C32 C35 124.1(10) . .
C31 C32 C35 117.9(10) . .
C1 C2 C3 119.6(10) . .
C1 C2 H2 120.2 . .
C3 C2 H2 120.2 . .
C1 C6 C5 119.0(10) . .
C1 C6 H6 120.5 . .
C5 C6 H6 120.5 . .
C6 C1 C2 120.2(10) . .
C6 C1 N1 119.6(10) . .
C2 C1 N1 120.0(9) . .
C30 C31 C32 120.5(10) . .
C30 C31 H31 119.7 . .
C32 C31 H31 119.7 . .
C38 C37 C36 113.1(9) . .
C38 C37 H37A 109.0 . .
C36 C37 H37A 109.0 . .
C38 C37 H37B 109.0 . .
C36 C37 H37B 109.0 . .
H37A C37 H37B 107.8 . .
C4 C5 C6 120.7(10) . .
C4 C5 H5 119.7 . .
C6 C5 H5 119.7 . .
C35 C36 C37 114.8(9) . .
C35 C36 H36A 108.6 . .
C37 C36 H36A 108.6 . .
C35 C36 H36B 108.6 . .
C37 C36 H36B 108.6 . .
H36A C36 H36B 107.5 . .
C37 C38 C39 116.5(10) . .
C37 C38 H38A 108.2 . .
C39 C38 H38A 108.2 . .
C37 C38 H38B 108.2 . .
C39 C38 H38B 108.2 . .
H38A C38 H38B 107.3 . .
N2 N3 C13 109.9(8) . .
N3 C13 N4 117.4(8) . .
N3 C13 C14 122.6(9) . .
N4 C13 C14 120.0(10) . .
C15 C14 C13 119.7(10) . .
C15 C14 H14 120.2 . .
C13 C14 H14 120.2 . .
C3 C4 C5 119.9(11) . .
C3 C4 H4 120.0 . .
C5 C4 H4 120.0 . .
C38 C39 C40 113.6(11) . .
C38 C39 H39A 108.8 . .
C40 C39 H39A 108.8 . .
C38 C39 H39B 108.8 . .
C40 C39 H39B 108.8 . .
H39A C39 H39B 107.7 . .
C4 C3 C2 120.5(10) . .
C4 C3 H3 119.7 . .
C2 C3 H3 119.7 . .
C39 C40 C41 120.8(13) . .
C39 C40 H40A 107.1 . .
C41 C40 H40A 107.1 . .
C39 C40 H40B 107.1 . .
C41 C40 H40B 107.1 . .
H40A C40 H40B 106.8 . .
C27 C28 C23 117.9(10) . .
C27 C28 H28 121.1 . .
C23 C28 H28 121.1 . .
C28 C27 C26 119.4(10) . .
C28 C27 H27 120.3 . .
C26 C27 H27 120.3 . .
C44 C43 C42 109.7(15) . .
C44 C43 H43A 109.7 . .
C42 C43 H43A 109.7 . .
C44 C43 H43B 109.7 . .
C42 C43 H43B 109.7 . .
H43A C43 H43B 108.2 . .
C41 C42 C43 111.3(16) . .
C41 C42 H42A 109.4 . .
C43 C42 H42A 109.4 . .
C41 C42 H42B 109.4 . .
C43 C42 H42B 109.4 . .
H42A C42 H42B 108.0 . .
C42 C41 C40 110.1(14) . .
C42 C41 H41A 109.6 . .
C40 C41 H41A 109.6 . .
C42 C41 H41B 109.6 . .
C40 C41 H41B 109.6 . .
H41A C41 H41B 108.2 . .
N3 N2 C12 122.5(9) . .
N3 N2 Co1 121.3(7) . .
C12 N2 Co1 116.2(8) . .
N6 N7 C23 124.6(8) . .
N6 N7 Co1 120.4(6) . .
C23 N7 Co1 114.7(7) . .
N7 C23 C28 125.4(10) . .
N7 C23 C24 111.7(10) . .
C28 C23 C24 122.9(10) . .
C43 C44 H44A 109.5 . .
C43 C44 H44B 109.5 . .
H44A C44 H44B 109.5 . .
C43 C44 H44C 109.5 . .
H44A C44 H44C 109.5 . .
H44B C44 H44C 109.5 . .
C48 C46 C45 104.8(16) . .
C48 C46 H46A 110.8 . .
C45 C46 H46A 110.8 . .
C48 C46 H46B 110.8 . .
C45 C46 H46B 110.8 . .
H46A C46 H46B 108.9 . .
C46 C48 C48 111(2) . 2_557
C46 C48 H48A 109.4 . .
C48 C48 H48A 109.4 2_557 .
C46 C48 H48B 109.4 . .
C48 C48 H48B 109.4 2_557 .
H48A C48 H48B 108.0 . .
C46 C45 H45A 109.5 . .
C46 C45 H45B 109.5 . .
H45A C45 H45B 109.5 . .
C46 C45 H45C 109.5 . .
H45A C45 H45C 109.5 . .
H45B C45 H45C 109.5 . .

loop_
_geom_bond_atom_site_label_1
_geom_bond_atom_site_label_2
_geom_bond_distance
_geom_bond_site_symmetry_2
Co1 N2 1.871(8) .
Co1 N7 1.888(8) .
Co1 N5 1.925(7) .
Co1 N1 1.930(8) .
Co1 N4 1.934(7) .
Co1 N8 1.934(7) .
Cl1 O2 1.436(6) .
Cl1 O4 1.442(7) .
Cl1 O1 1.446(6) .
Cl1 O3 1.454(7) .
N4 C17 1.331(10) .
N4 C13 1.380(11) .
N5 C22 1.333(11) .
N5 C18 1.369(11) .
N8 C24 1.345(11) .
N8 C29 1.424(11) .
C25 C26 1.346(13) .
C25 C24 1.427(13) .
C25 H25 0.9300 .
C24 C23 1.423(12) .
C33 C32 1.391(13) .
C33 C34 1.400(12) .
C33 H33 0.9300 .
C29 C34 1.381(12) .
C29 C30 1.405(12) .
C30 C31 1.392(13) .
C30 H30 0.9300 .
C34 H34 0.9300 .
C16 C17 1.388(12) .
C16 C15 1.390(12) .
C16 H16 0.9300 .
N1 C7 1.338(12) .
N1 C1 1.445(12) .
C12 N2 1.363(12) .
C12 C11 1.390(14) .
C12 C7 1.440(13) .
C17 H17 0.9300 .
C15 C14 1.356(12) .
C15 H15 0.9300 .
C7 C8 1.414(14) .
C19 C18 1.371(13) .
C19 C20 1.394(13) .
C19 H19 0.9300 .
C22 C21 1.361(12) .
C22 H22 0.9300 .
C8 C9 1.352(13) .
C8 H8 0.9300 .
N6 N7 1.290(9) .
N6 C18 1.387(12) .
C21 C20 1.383(13) .
C21 H21 0.9300 .
C11 C10 1.355(13) .
C11 H11 0.9300 .
C26 C27 1.418(13) .
C26 H26 0.9300 .
C10 C9 1.432(14) .
C10 H10 0.9300 .
C9 H9 0.9300 .
C35 C36 1.482(13) .
C35 C32 1.517(14) .
C35 H35A 0.9700 .
C35 H35B 0.9700 .
C20 H20 0.9300 .
C32 C31 1.397(13) .
C2 C1 1.387(13) .
C2 C3 1.391(13) .
C2 H2 0.9300 .
C6 C1 1.383(13) .
C6 C5 1.396(13) .
C6 H6 0.9300 .
C31 H31 0.9300 .
C37 C38 1.502(15) .
C37 C36 1.504(14) .
C37 H37A 0.9700 .
C37 H37B 0.9700 .
C5 C4 1.377(14) .
C5 H5 0.9300 .
C36 H36A 0.9700 .
C36 H36B 0.9700 .
C38 C39 1.509(15) .
C38 H38A 0.9700 .
C38 H38B 0.9700 .
N3 N2 1.291(10) .
N3 C13 1.377(11) .
C13 C14 1.383(13) .
C14 H14 0.9300 .
C4 C3 1.364(13) .
C4 H4 0.9300 .
C39 C40 1.540(17) .
C39 H39A 0.9700 .
C39 H39B 0.9700 .
C3 H3 0.9300 .
C40 C41 1.58(2) .
C40 H40A 0.9700 .
C40 H40B 0.9700 .
C28 C27 1.372(13) .
C28 C23 1.407(13) .
C28 H28 0.9300 .
C27 H27 0.9300 .
C43 C44 1.38(2) .
C43 C42 1.70(2) .
C43 H43A 0.9700 .
C43 H43B 0.9700 .
C42 C41 1.40(2) .
C42 H42A 0.9700 .
C42 H42B 0.9700 .
C41 H41A 0.9700 .
C41 H41B 0.9700 .
N7 C23 1.368(12) .
C44 H44A 0.9600 .
C44 H44B 0.9600 .
C44 H44C 0.9600 .
C46 C48 1.49(2) .
C46 C45 1.57(2) .
C46 H46A 0.9700 .
C46 H46B 0.9700 .
C48 C48 1.56(3) 2_557
C48 H48A 0.9700 .
C48 H48B 0.9700 .
C45 H45A 0.9600 .
C45 H45B 0.9600 .
C45 H45C 0.9600 .
